data_4135532
loop_
_publ_author_name
'Li, Jun'
'Daniliuc, Constantin G.'
'Kartha, Kalathil K.'
'Fern\'andez, Gustavo'
'Kehr, Gerald'
'Erker, Gerhard'

_publ_section_title
;
 Introducing the Dihydro-1,3-azaboroles: Convenient Entry by a
 Three-Component Reaction, Synthetic and Photophysical Application
;
_journal_name_full 'Journal of the American Chemical Society'
_journal_paper_doi 10.1021/jacs.0c12236
_journal_year 2021
_chemical_formula_sum 'C24 H23 B F9 N'
_chemical_formula_weight 507.24
_space_group_crystal_system monoclinic
_space_group_IT_number 15
_space_group_name_Hall '-C 2yc'
_space_group_name_H-M_alt 'C 1 2/c 1'
_atom_sites_solution_hydrogens geom
_audit_creation_method 'APEX3 v2016.1-0'
_cell_angle_alpha 90
_cell_angle_beta 104.4410(10)
_cell_angle_gamma 90
_cell_formula_units_Z 8
_cell_length_a 23.0146(5)
_cell_length_b 14.3686(3)
_cell_length_c 16.8760(4)
_cell_measurement_reflns_used 5101
_cell_measurement_temperature 173.(2)
_cell_measurement_theta_max 25.35
_cell_measurement_theta_min 4.28
_cell_volume 5404.4(2)
_computing_cell_refinement 'Collect (Nonius B.V., 1998)'
_computing_data_collection
;

Collect (Nonius B.V., 1998)
;
_computing_data_reduction 'Denzo-SMN (Otwinowski & Minor, 1997)'
_computing_molecular_graphics 'XP (Sheldrick, 2014)'
_computing_publication_material 'SHELXL-2014/7 (Sheldrick, 2014)'
_computing_structure_refinement 'SHELXL-2014/7 (Sheldrick, 2014)'
_computing_structure_solution 'SHELXL-2014/7 (Sheldrick, 2014)'
_diffrn_ambient_temperature 173.(2)
_diffrn_measured_fraction_theta_full 0.991
_diffrn_measured_fraction_theta_max 0.991
_diffrn_measurement_device_type 'rotating anode Nonius FR591'
_diffrn_measurement_method 'omega and phi scans'
_diffrn_radiation_monochromator 'Montel mirror'
_diffrn_radiation_type 'Mo K\a'
_diffrn_radiation_wavelength 0.71073
_diffrn_reflns_av_R_equivalents 0.0760
_diffrn_reflns_av_unetI/netI 0.0454
_diffrn_reflns_limit_h_max 27
_diffrn_reflns_limit_h_min -27
_diffrn_reflns_limit_k_max 17
_diffrn_reflns_limit_k_min -17
_diffrn_reflns_limit_l_max 20
_diffrn_reflns_limit_l_min -20
_diffrn_reflns_number 26069
_diffrn_reflns_theta_full 25.00
_diffrn_reflns_theta_max 25.00
_diffrn_reflns_theta_min 4.29
_diffrn_source 'Mo rotating anode'
_diffrn_source_type 'Mo rotating anode'
_exptl_absorpt_coefficient_mu 0.115
_exptl_absorpt_correction_T_max 0.99
_exptl_absorpt_correction_T_min 0.97
_exptl_absorpt_correction_type multi-scan
_exptl_absorpt_process_details 'Denzo (Otwinowski, Borek, Majewski & Minor, 2003)'
_exptl_crystal_colour colourless
_exptl_crystal_density_diffrn 1.247
_exptl_crystal_density_method 'not measured'
_exptl_crystal_description prism
_exptl_crystal_F_000 2080
_exptl_crystal_size_max 0.300
_exptl_crystal_size_mid 0.200
_exptl_crystal_size_min 0.120
_refine_diff_density_max 0.422
_refine_diff_density_min -0.438
_refine_ls_extinction_method none
_refine_ls_goodness_of_fit_ref 1.066
_refine_ls_hydrogen_treatment constr
_refine_ls_matrix_type full
_refine_ls_number_parameters 416
_refine_ls_number_reflns 4711
_refine_ls_number_restraints 221
_refine_ls_restrained_S_all 1.124
_refine_ls_R_factor_all 0.0943
_refine_ls_R_factor_gt 0.0880
_refine_ls_shift/su_max 0.001
_refine_ls_shift/su_mean 0.000
_refine_ls_structure_factor_coef Fsqd
_refine_ls_weighting_details 'w=1/[\s^2^(Fo^2^)+(0.1653P)^2^+6.4298P] where P=(Fo^2^+2Fc^2^)/3'
_refine_ls_weighting_scheme calc
_refine_ls_wR_factor_gt 0.2386
_refine_ls_wR_factor_ref 0.2474
_reflns_number_gt 4088
_reflns_number_total 4711
_reflns_threshold_expression 'I > 2\s(I)'
_cod_data_source_file ja0c12236_si_002.cif
_cod_data_source_block erk9513
_cod_database_code 4135532

loop_
_space_group_symop_operation_xyz
'x, y, z'
'-x, y, -z+1/2'
'x+1/2, y+1/2, z'
'-x+1/2, y+1/2, -z+1/2'
'-x, -y, -z'
'x, -y, z-1/2'
'-x+1/2, -y+1/2, -z'
'x+1/2, -y+1/2, z-1/2'

loop_
_atom_site_type_symbol
_atom_site_label
_atom_site_fract_x
_atom_site_fract_y
_atom_site_fract_z
_atom_site_U_iso_or_equiv
_atom_site_adp_type
_atom_site_calc_flag
_atom_site_refinement_flags_adp
_atom_site_refinement_flags_occupancy
_atom_site_refinement_flags_posn
_atom_site_occupancy
_atom_site_disorder_assembly
_atom_site_disorder_group
N N1 0.38066(9) 0.62032(15) 0.15158(13) 0.0304(5) Uani d . . . 1.0 . .
B B1 0.37803(13) 0.7745(2) 0.20075(16) 0.0288(6) Uani d . . . 1.0 . .
C C1 0.32398(10) 0.65308(18) 0.12880(14) 0.0272(5) Uani d . . . 1.0 . .
C C2 0.31732(11) 0.74335(18) 0.15505(15) 0.0308(6) Uani d . . . 1.0 . .
C C3 0.42126(11) 0.69004(18) 0.19818(16) 0.0313(6) Uani d . . . 1.0 . .
H H3A 0.4528 0.7073 0.1702 0.038 Uiso calc U . R 1.0 . .
H H3B 0.4405 0.6675 0.254 0.038 Uiso calc U . R 1.0 . .
C C4 0.27482(11) 0.5907(2) 0.08117(17) 0.0353(6) Uani d . . . 1.0 . .
H H4A 0.2913 0.5502 0.0446 0.042 Uiso calc U . R 1.0 . .
H H4B 0.2428 0.6295 0.0465 0.042 Uiso calc U . R 1.0 . .
C C5 0.24791(16) 0.5304(3) 0.1365(2) 0.0591(9) Uani d . . . 1.0 . .
H H5A 0.278 0.4858 0.1654 0.089 Uiso calc U . R 1.0 . .
H H5B 0.2132 0.4966 0.1035 0.089 Uiso calc U . R 1.0 . .
H H5C 0.2351 0.5698 0.1764 0.089 Uiso calc U . R 1.0 . .
C C6 0.25676(12) 0.7916(2) 0.13878(19) 0.0434(7) Uani d . . D 1.0 . .
H H6A 0.2597 0.8525 0.1127 0.052 Uiso calc U P R 0.63(2) A 1
H H6B 0.2269 0.7536 0.0996 0.052 Uiso calc U P R 0.63(2) A 1
H H6C 0.2489 0.8204 0.0838 0.052 Uiso calc U P R 0.37(2) A 2
H H6D 0.2258 0.7432 0.1365 0.052 Uiso calc U P R 0.37(2) A 2
C C7 0.2351(4) 0.8067(10) 0.2130(4) 0.072(3) Uani d U P D 0.63(2) A 1
H H7A 0.2629 0.8479 0.2506 0.108 Uiso calc U P R 0.63(2) A 1
H H7B 0.2327 0.7468 0.2398 0.108 Uiso calc U P R 0.63(2) A 1
H H7C 0.1952 0.8354 0.1978 0.108 Uiso calc U P R 0.63(2) A 1
C C7A 0.2483(5) 0.8631(12) 0.1964(10) 0.059(5) Uani d U P D 0.37(2) A 2
H H701 0.2055 0.8774 0.1869 0.089 Uiso calc U P R 0.37(2) A 2
H H702 0.2702 0.9195 0.1886 0.089 Uiso calc U P R 0.37(2) A 2
H H703 0.2636 0.8403 0.2525 0.089 Uiso calc U P R 0.37(2) A 2
C C31 0.39805(10) 0.87166(17) 0.24403(15) 0.0275(5) Uani d . . . 1.0 . .
C C32 0.40671(11) 0.88527(18) 0.32903(15) 0.0307(6) Uani d . . . 1.0 . .
C C33 0.41960(12) 0.97232(19) 0.36532(16) 0.0343(6) Uani d . . . 1.0 . .
H H33 0.425 0.9791 0.4227 0.041 Uiso calc U . R 1.0 . .
C C34 0.42453(13) 1.04864(19) 0.31812(17) 0.0371(6) Uani d . . . 1.0 . .
C C35 0.41873(12) 1.03810(19) 0.23497(17) 0.0356(6) Uani d . . . 1.0 . .
H H35 0.4233 1.0902 0.2024 0.043 Uiso calc U . R 1.0 . .
C C36 0.40619(11) 0.95139(18) 0.19960(15) 0.0310(6) Uani d . . . 1.0 . .
C C37 0.40490(13) 0.8040(2) 0.38431(16) 0.0376(6) Uani d . . . 1.0 . .
F F1 0.45596(9) 0.75539(14) 0.40068(12) 0.0594(6) Uani d . . . 1.0 . .
F F2 0.36213(10) 0.74272(14) 0.35278(11) 0.0601(6) Uani d . . . 1.0 . .
F F3 0.39643(11) 0.83001(14) 0.45634(10) 0.0602(6) Uani d . . . 1.0 . .
C C38 0.43666(15) 1.1428(2) 0.3567(2) 0.0522(8) Uani d . . D 1.0 . .
F F4 0.3898(3) 1.1950(6) 0.3433(8) 0.097(3) Uani d U P D 0.517(3) B 1
F F5 0.4637(5) 1.1388(7) 0.4364(4) 0.062(2) Uani d U P D 0.517(3) B 1
F F6 0.4786(4) 1.1895(4) 0.3241(4) 0.0623(17) Uani d U P D 0.517(3) B 1
F F4A 0.3888(5) 1.1650(7) 0.3952(8) 0.058(2) Uani d U P D 0.302(3) B 2
F F5A 0.4822(5) 1.1442(12) 0.4230(8) 0.059(4) Uani d U P D 0.302(3) B 2
F F6A 0.4357(10) 1.2127(6) 0.3104(6) 0.075(3) Uani d U P D 0.302(3) B 2
F F4B 0.4935(5) 1.1695(12) 0.3643(17) 0.068(5) Uani d U P D 0.180(3) B 3
F F5B 0.4211(13) 1.1538(10) 0.4252(9) 0.063(4) Uani d U P D 0.180(3) B 3
F F6B 0.4008(10) 1.2057(13) 0.3053(11) 0.062(5) Uani d U P D 0.180(3) B 3
C C39 0.40150(13) 0.9435(2) 0.10876(17) 0.0407(7) Uani d . . D 1.0 . .
F F7 0.4188(12) 1.0230(13) 0.0802(14) 0.060(4) Uani d U P D 0.50(7) C 1
F F8 0.4375(11) 0.8773(16) 0.0925(15) 0.058(4) Uani d U P D 0.50(7) C 1
F F9 0.3470(5) 0.9264(18) 0.0618(10) 0.051(3) Uani d U P D 0.50(7) C 1
F F7A 0.4297(10) 1.0113(14) 0.0795(14) 0.055(3) Uani d U P D 0.50(7) C 2
F F8A 0.4242(13) 0.8642(11) 0.0886(15) 0.057(3) Uani d U P D 0.50(7) C 2
F F9A 0.3436(5) 0.947(2) 0.0683(12) 0.069(4) Uani d U P D 0.50(7) C 2
C C41 0.40238(10) 0.53433(18) 0.12605(15) 0.0291(6) Uani d . . . 1.0 . .
C C42 0.41207(12) 0.5291(2) 0.04758(16) 0.0355(6) Uani d . . . 1.0 . .
C C43 0.43298(14) 0.4456(2) 0.02420(18) 0.0443(7) Uani d . . . 1.0 . .
H H43 0.4397 0.4402 -0.0289 0.053 Uiso calc U . R 1.0 . .
C C44 0.44427(14) 0.3702(2) 0.0763(2) 0.0485(8) Uani d . . . 1.0 . .
H H44 0.4578 0.3132 0.0586 0.058 Uiso calc U . R 1.0 . .
C C45 0.43583(14) 0.3780(2) 0.15483(19) 0.0434(7) Uani d . . . 1.0 . .
H H45 0.4444 0.3263 0.1909 0.052 Uiso calc U . R 1.0 . .
C C46 0.41507(12) 0.4602(2) 0.18126(16) 0.0350(6) Uani d . . . 1.0 . .
C C47 0.40086(16) 0.6114(3) -0.00957(19) 0.0518(8) Uani d . . . 1.0 . .
H H47A 0.3578 0.6165 -0.0352 0.078 Uiso calc U . R 1.0 . .
H H47B 0.4227 0.603 -0.052 0.078 Uiso calc U . R 1.0 . .
H H47C 0.4148 0.6683 0.0213 0.078 Uiso calc U . R 1.0 . .
C C48 0.40828(14) 0.4685(2) 0.26742(18) 0.0459(7) Uani d . . . 1.0 . .
H H48A 0.3982 0.4075 0.2863 0.069 Uiso calc U . R 1.0 . .
H H48B 0.3762 0.5128 0.2687 0.069 Uiso calc U . R 1.0 . .
H H48C 0.446 0.4906 0.3033 0.069 Uiso calc U . R 1.0 . .

loop_
_atom_site_aniso_label
_atom_site_aniso_U_11
_atom_site_aniso_U_22
_atom_site_aniso_U_33
_atom_site_aniso_U_12
_atom_site_aniso_U_13
_atom_site_aniso_U_23
N1 0.0271(11) 0.0329(11) 0.0286(11) 0.0008(8) 0.0019(9) -0.0059(9)
B1 0.0311(14) 0.0343(15) 0.0203(12) 0.0000(11) 0.0049(11) 0.0005(11)
C1 0.0259(12) 0.0365(13) 0.0189(11) 0.0002(10) 0.0046(9) -0.0017(9)
C2 0.0298(13) 0.0354(13) 0.0252(12) 0.0007(10) 0.0029(10) -0.0005(10)
C3 0.0254(12) 0.0368(14) 0.0291(13) -0.0020(10) 0.0020(10) -0.0066(10)
C4 0.0289(13) 0.0388(14) 0.0344(14) -0.0013(11) 0.0007(11) -0.0062(11)
C5 0.0528(19) 0.064(2) 0.060(2) -0.0249(17) 0.0122(16) -0.0017(17)
C6 0.0342(14) 0.0469(16) 0.0452(16) 0.0104(12) 0.0023(12) -0.0045(14)
C7 0.051(4) 0.100(8) 0.069(4) 0.035(4) 0.021(3) -0.002(4)
C7A 0.041(5) 0.059(8) 0.074(8) 0.013(5) 0.005(4) -0.028(6)
C31 0.0239(11) 0.0329(13) 0.0251(12) -0.0003(9) 0.0047(9) -0.0008(10)
C32 0.0314(12) 0.0365(14) 0.0239(12) -0.0010(10) 0.0062(10) -0.0005(10)
C33 0.0385(14) 0.0403(15) 0.0237(12) -0.0042(11) 0.0071(11) -0.0053(11)
C34 0.0413(14) 0.0337(15) 0.0350(14) -0.0053(11) 0.0070(12) -0.0054(11)
C35 0.0373(14) 0.0348(14) 0.0323(14) -0.0023(11) 0.0041(11) 0.0057(11)
C36 0.0298(12) 0.0363(14) 0.0248(13) -0.0017(10) 0.0031(10) 0.0017(10)
C37 0.0475(15) 0.0405(15) 0.0257(13) -0.0079(12) 0.0108(11) -0.0021(11)
F1 0.0650(12) 0.0580(12) 0.0571(12) 0.0148(9) 0.0186(10) 0.0239(9)
F2 0.0806(14) 0.0544(11) 0.0412(10) -0.0307(10) 0.0073(9) 0.0071(8)
F3 0.1040(16) 0.0551(12) 0.0284(9) -0.0063(11) 0.0296(10) -0.0006(8)
C38 0.066(2) 0.0385(17) 0.0497(19) -0.0072(15) 0.0093(16) -0.0076(14)
F4 0.088(4) 0.059(5) 0.137(7) 0.017(3) 0.015(5) -0.047(5)
F5 0.095(6) 0.058(3) 0.037(2) -0.034(5) 0.024(4) -0.023(2)
F6 0.095(5) 0.044(3) 0.052(3) -0.035(3) 0.025(3) -0.010(2)
F4A 0.057(5) 0.051(5) 0.063(6) 0.005(4) 0.007(5) -0.026(4)
F5A 0.050(5) 0.054(6) 0.068(8) -0.009(5) 0.002(5) -0.018(6)
F6A 0.121(9) 0.040(4) 0.068(5) -0.022(7) 0.031(7) 0.001(4)
F4B 0.067(8) 0.048(8) 0.082(10) -0.009(6) 0.006(8) -0.026(8)
F5B 0.093(10) 0.054(7) 0.044(7) -0.008(9) 0.020(8) -0.024(6)
F6B 0.083(10) 0.035(7) 0.072(9) 0.008(7) 0.029(8) -0.003(7)
C39 0.0488(17) 0.0444(16) 0.0259(14) -0.0058(13) 0.0040(12) 0.0051(12)
F7 0.095(8) 0.058(5) 0.029(4) -0.012(4) 0.019(5) 0.012(3)
F8 0.071(6) 0.075(6) 0.035(4) 0.016(5) 0.025(4) 0.002(5)
F9 0.048(4) 0.072(6) 0.025(3) -0.013(3) -0.004(2) -0.005(4)
F7A 0.073(5) 0.060(5) 0.032(4) -0.024(5) 0.013(4) 0.006(4)
F8A 0.095(8) 0.053(4) 0.032(4) -0.001(4) 0.031(6) -0.003(2)
F9A 0.078(6) 0.085(8) 0.031(4) 0.000(4) -0.013(3) -0.012(4)
C41 0.0268(12) 0.0330(13) 0.0252(12) 0.0022(10) 0.0022(10) -0.0046(10)
C42 0.0359(14) 0.0431(15) 0.0264(13) 0.0051(11) 0.0058(11) -0.0043(11)
C43 0.0498(16) 0.0541(18) 0.0284(14) 0.0110(14) 0.0085(12) -0.0086(13)
C44 0.0516(17) 0.0424(16) 0.0462(18) 0.0126(14) 0.0022(14) -0.0142(13)
C45 0.0491(16) 0.0342(15) 0.0433(16) 0.0052(12) 0.0049(13) 0.0030(12)
C46 0.0326(13) 0.0402(15) 0.0296(13) 0.0012(11) 0.0027(11) 0.0015(11)
C47 0.064(2) 0.061(2) 0.0314(15) 0.0149(16) 0.0143(14) 0.0104(14)
C48 0.0511(17) 0.0541(18) 0.0332(15) 0.0047(14) 0.0119(13) 0.0086(13)

loop_
_atom_type_symbol
_atom_type_description
_atom_type_scat_dispersion_real
_atom_type_scat_dispersion_imag
_atom_type_scat_source
C C 0.0033 0.0016 'International Tables Vol C Tables 4.2.6.8 and 6.1.1.4'
H H 0.0000 0.0000 'International Tables Vol C Tables 4.2.6.8 and 6.1.1.4'
B B 0.0013 0.0007 'International Tables Vol C Tables 4.2.6.8 and 6.1.1.4'
N N 0.0061 0.0033 'International Tables Vol C Tables 4.2.6.8 and 6.1.1.4'
F F 0.0171 0.0103 'International Tables Vol C Tables 4.2.6.8 and 6.1.1.4'

loop_
_geom_angle_atom_site_label_1
_geom_angle_atom_site_label_2
_geom_angle_atom_site_label_3
_geom_angle_site_symmetry_1
_geom_angle_site_symmetry_3
_geom_angle
_geom_angle_publ_flag
C1 N1 C41 . . 126.7(2) ?
C1 N1 C3 . . 111.0(2) ?
C41 N1 C3 . . 121.83(19) ?
C2 B1 C3 . . 105.8(2) ?
C2 B1 C31 . . 129.1(2) ?
C3 B1 C31 . . 125.2(2) ?
N1 C1 C2 . . 114.2(2) ?
N1 C1 C4 . . 119.2(2) ?
C2 C1 C4 . . 126.6(2) ?
C1 C2 B1 . . 106.4(2) ?
C1 C2 C6 . . 122.5(2) ?
B1 C2 C6 . . 131.1(2) ?
N1 C3 B1 . . 102.69(19) ?
N1 C3 H3A . . 111.2 ?
B1 C3 H3A . . 111.2 ?
N1 C3 H3B . . 111.2 ?
B1 C3 H3B . . 111.2 ?
H3A C3 H3B . . 109.1 ?
C1 C4 C5 . . 112.3(2) ?
C1 C4 H4A . . 109.2 ?
C5 C4 H4A . . 109.2 ?
C1 C4 H4B . . 109.2 ?
C5 C4 H4B . . 109.2 ?
H4A C4 H4B . . 107.9 ?
C4 C5 H5A . . 109.5 ?
C4 C5 H5B . . 109.5 ?
H5A C5 H5B . . 109.5 ?
C4 C5 H5C . . 109.5 ?
H5A C5 H5C . . 109.5 ?
H5B C5 H5C . . 109.5 ?
C7A C6 C2 . . 118.0(5) ?
C7 C6 C2 . . 113.8(3) ?
C7 C6 H6A . . 108.8 ?
C2 C6 H6A . . 108.8 ?
C7 C6 H6B . . 108.8 ?
C2 C6 H6B . . 108.8 ?
H6A C6 H6B . . 107.7 ?
C7A C6 H6C . . 107.8 ?
C2 C6 H6C . . 107.8 ?
C7A C6 H6D . . 107.8 ?
C2 C6 H6D . . 107.8 ?
H6C C6 H6D . . 107.2 ?
C6 C7 H7A . . 109.5 ?
C6 C7 H7B . . 109.5 ?
H7A C7 H7B . . 109.5 ?
C6 C7 H7C . . 109.5 ?
H7A C7 H7C . . 109.5 ?
H7B C7 H7C . . 109.5 ?
C6 C7A H701 . . 109.5 ?
C6 C7A H702 . . 109.5 ?
H701 C7A H702 . . 109.5 ?
C6 C7A H703 . . 109.5 ?
H701 C7A H703 . . 109.5 ?
H702 C7A H703 . . 109.5 ?
C36 C31 C32 . . 115.1(2) ?
C36 C31 B1 . . 122.1(2) ?
C32 C31 B1 . . 122.7(2) ?
C33 C32 C31 . . 122.2(2) ?
C33 C32 C37 . . 117.5(2) ?
C31 C32 C37 . . 120.3(2) ?
C34 C33 C32 . . 120.0(2) ?
C34 C33 H33 . . 120.0 ?
C32 C33 H33 . . 120.0 ?
C33 C34 C35 . . 119.9(2) ?
C33 C34 C38 . . 120.1(3) ?
C35 C34 C38 . . 120.0(3) ?
C36 C35 C34 . . 119.6(2) ?
C36 C35 H35 . . 120.2 ?
C34 C35 H35 . . 120.2 ?
C35 C36 C31 . . 123.1(2) ?
C35 C36 C39 . . 117.4(2) ?
C31 C36 C39 . . 119.5(2) ?
F2 C37 F3 . . 106.8(2) ?
F2 C37 F1 . . 105.2(2) ?
F3 C37 F1 . . 106.2(2) ?
F2 C37 C32 . . 113.5(2) ?
F3 C37 C32 . . 112.5(2) ?
F1 C37 C32 . . 112.1(2) ?
F6A C38 F5A . . 113.3(9) ?
F4 C38 F5 . . 111.3(6) ?
F5B C38 F4B . . 111.1(12) ?
F5B C38 F6B . . 103.0(11) ?
F4B C38 F6B . . 106.8(12) ?
F4 C38 F6 . . 106.4(6) ?
F5 C38 F6 . . 102.9(5) ?
F6A C38 F4A . . 101.7(8) ?
F5A C38 F4A . . 98.5(7) ?
F6A C38 C34 . . 118.3(5) ?
F4 C38 C34 . . 113.1(4) ?
F5B C38 C34 . . 115.6(7) ?
F5A C38 C34 . . 113.8(8) ?
F5 C38 C34 . . 112.9(5) ?
F4B C38 C34 . . 111.9(7) ?
F6B C38 C34 . . 107.6(10) ?
F6 C38 C34 . . 109.6(3) ?
F4A C38 C34 . . 108.3(4) ?
F7A C39 F8A . . 105.8(11) ?
F9 C39 F8 . . 106.7(9) ?
F9 C39 F7 . . 105.3(9) ?
F8 C39 F7 . . 106.1(10) ?
F7A C39 F9A . . 107.3(10) ?
F8A C39 F9A . . 107.9(10) ?
F9 C39 C36 . . 115.8(8) ?
F7A C39 C36 . . 113.7(11) ?
F8A C39 C36 . . 112.9(11) ?
F8 C39 C36 . . 111.8(11) ?
F7 C39 C36 . . 110.4(11) ?
F9A C39 C36 . . 108.9(10) ?
C46 C41 C42 . . 122.3(2) ?
C46 C41 N1 . . 119.0(2) ?
C42 C41 N1 . . 118.6(2) ?
C43 C42 C41 . . 117.7(3) ?
C43 C42 C47 . . 120.9(3) ?
C41 C42 C47 . . 121.4(2) ?
C44 C43 C42 . . 121.5(3) ?
C44 C43 H43 . . 119.2 ?
C42 C43 H43 . . 119.2 ?
C43 C44 C45 . . 119.7(3) ?
C43 C44 H44 . . 120.1 ?
C45 C44 H44 . . 120.1 ?
C46 C45 C44 . . 121.0(3) ?
C46 C45 H45 . . 119.5 ?
C44 C45 H45 . . 119.5 ?
C45 C46 C41 . . 117.8(3) ?
C45 C46 C48 . . 120.3(3) ?
C41 C46 C48 . . 121.9(3) ?
C42 C47 H47A . . 109.5 ?
C42 C47 H47B . . 109.5 ?
H47A C47 H47B . . 109.5 ?
C42 C47 H47C . . 109.5 ?
H47A C47 H47C . . 109.5 ?
H47B C47 H47C . . 109.5 ?
C46 C48 H48A . . 109.5 ?
C46 C48 H48B . . 109.5 ?
H48A C48 H48B . . 109.5 ?
C46 C48 H48C . . 109.5 ?
H48A C48 H48C . . 109.5 ?
H48B C48 H48C . . 109.5 ?

loop_
_geom_bond_atom_site_label_1
_geom_bond_atom_site_label_2
_geom_bond_site_symmetry_2
_geom_bond_distance
_geom_bond_publ_flag
N1 C1 . 1.349(3) ?
N1 C41 . 1.439(3) ?
N1 C3 . 1.459(3) ?
B1 C2 . 1.487(4) ?
B1 C3 . 1.577(4) ?
B1 C31 . 1.589(4) ?
C1 C2 . 1.391(4) ?
C1 C4 . 1.509(3) ?
C2 C6 . 1.519(4) ?
C3 H3A . 0.99 ?
C3 H3B . 0.99 ?
C4 C5 . 1.515(5) ?
C4 H4A . 0.99 ?
C4 H4B . 0.99 ?
C5 H5A . 0.98 ?
C5 H5B . 0.98 ?
C5 H5C . 0.98 ?
C6 C7A . 1.461(9) ?
C6 C7 . 1.475(7) ?
C6 H6A . 0.99 ?
C6 H6B . 0.99 ?
C6 H6C . 0.99 ?
C6 H6D . 0.99 ?
C7 H7A . 0.98 ?
C7 H7B . 0.98 ?
C7 H7C . 0.98 ?
C7A H701 . 0.98 ?
C7A H702 . 0.98 ?
C7A H703 . 0.98 ?
C31 C36 . 1.407(4) ?
C31 C32 . 1.412(3) ?
C32 C33 . 1.392(4) ?
C32 C37 . 1.501(4) ?
C33 C34 . 1.377(4) ?
C33 H33 . 0.95 ?
C34 C35 . 1.384(4) ?
C34 C38 . 1.497(4) ?
C35 C36 . 1.381(4) ?
C35 H35 . 0.95 ?
C36 C39 . 1.514(4) ?
C37 F2 . 1.329(3) ?
C37 F3 . 1.332(3) ?
C37 F1 . 1.335(4) ?
C38 F6A . 1.270(8) ?
C38 F4 . 1.287(6) ?
C38 F5B . 1.302(10) ?
C38 F5A . 1.329(10) ?
C38 F5 . 1.335(7) ?
C38 F4B . 1.339(11) ?
C38 F6B . 1.376(12) ?
C38 F6 . 1.395(6) ?
C38 F4A . 1.447(8) ?
C39 F9 . 1.329(9) ?
C39 F7A . 1.332(10) ?
C39 F8A . 1.333(10) ?
C39 F8 . 1.335(10) ?
C39 F7 . 1.338(10) ?
C39 F9A . 1.339(10) ?
C41 C46 . 1.397(4) ?
C41 C42 . 1.399(4) ?
C42 C43 . 1.387(4) ?
C42 C47 . 1.507(4) ?
C43 C44 . 1.378(5) ?
C43 H43 . 0.95 ?
C44 C45 . 1.391(5) ?
C44 H44 . 0.95 ?
C45 C46 . 1.389(4) ?
C45 H45 . 0.95 ?
C46 C48 . 1.505(4) ?
C47 H47A . 0.98 ?
C47 H47B . 0.98 ?
C47 H47C . 0.98 ?
C48 H48A . 0.98 ?
C48 H48B . 0.98 ?
C48 H48C . 0.98 ?

loop_
_geom_torsion_atom_site_label_1
_geom_torsion_atom_site_label_2
_geom_torsion_atom_site_label_3
_geom_torsion_atom_site_label_4
_geom_torsion_site_symmetry_1
_geom_torsion_site_symmetry_2
_geom_torsion_site_symmetry_3
_geom_torsion_site_symmetry_4
_geom_torsion
_geom_torsion_publ_flag
C41 N1 C1 C2 . . . . -172.5(2) ?
C3 N1 C1 C2 . . . . -0.6(3) ?
C41 N1 C1 C4 . . . . 9.2(4) ?
C3 N1 C1 C4 . . . . -178.9(2) ?
N1 C1 C2 B1 . . . . 0.6(3) ?
C4 C1 C2 B1 . . . . 178.7(2) ?
N1 C1 C2 C6 . . . . -177.5(2) ?
C4 C1 C2 C6 . . . . 0.7(4) ?
C3 B1 C2 C1 . . . . -0.3(3) ?
C31 B1 C2 C1 . . . . 179.4(2) ?
C3 B1 C2 C6 . . . . 177.5(3) ?
C31 B1 C2 C6 . . . . -2.8(5) ?
C1 N1 C3 B1 . . . . 0.4(3) ?
C41 N1 C3 B1 . . . . 172.8(2) ?
C2 B1 C3 N1 . . . . 0.0(3) ?
C31 B1 C3 N1 . . . . -179.8(2) ?
N1 C1 C4 C5 . . . . 86.8(3) ?
C2 C1 C4 C5 . . . . -91.3(3) ?
C1 C2 C6 C7A . . . . 152.2(11) ?
B1 C2 C6 C7A . . . . -25.3(11) ?
C1 C2 C6 C7 . . . . 111.2(7) ?
B1 C2 C6 C7 . . . . -66.3(8) ?
C2 B1 C31 C36 . . . . -78.3(4) ?
C3 B1 C31 C36 . . . . 101.4(3) ?
C2 B1 C31 C32 . . . . 99.2(3) ?
C3 B1 C31 C32 . . . . -81.1(3) ?
C36 C31 C32 C33 . . . . 2.9(4) ?
B1 C31 C32 C33 . . . . -174.8(2) ?
C36 C31 C32 C37 . . . . -174.4(2) ?
B1 C31 C32 C37 . . . . 7.9(4) ?
C31 C32 C33 C34 . . . . -0.3(4) ?
C37 C32 C33 C34 . . . . 177.1(2) ?
C32 C33 C34 C35 . . . . -2.2(4) ?
C32 C33 C34 C38 . . . . 178.3(3) ?
C33 C34 C35 C36 . . . . 2.0(4) ?
C38 C34 C35 C36 . . . . -178.5(3) ?
C34 C35 C36 C31 . . . . 0.8(4) ?
C34 C35 C36 C39 . . . . -178.8(2) ?
C32 C31 C36 C35 . . . . -3.2(4) ?
B1 C31 C36 C35 . . . . 174.5(2) ?
C32 C31 C36 C39 . . . . 176.5(2) ?
B1 C31 C36 C39 . . . . -5.8(4) ?
C33 C32 C37 F2 . . . . 142.2(3) ?
C31 C32 C37 F2 . . . . -40.4(3) ?
C33 C32 C37 F3 . . . . 20.8(3) ?
C31 C32 C37 F3 . . . . -161.8(2) ?
C33 C32 C37 F1 . . . . -98.8(3) ?
C31 C32 C37 F1 . . . . 78.6(3) ?
C33 C34 C38 F6A . . . . -173.9(12) ?
C35 C34 C38 F6A . . . . 6.6(12) ?
C33 C34 C38 F4 . . . . -103.3(8) ?
C35 C34 C38 F4 . . . . 77.2(8) ?
C33 C34 C38 F5B . . . . -23.6(15) ?
C35 C34 C38 F5B . . . . 156.9(15) ?
C33 C34 C38 F5A . . . . 49.4(8) ?
C35 C34 C38 F5A . . . . -130.1(8) ?
C33 C34 C38 F5 . . . . 24.2(6) ?
C35 C34 C38 F5 . . . . -155.3(5) ?
C33 C34 C38 F4B . . . . 104.9(14) ?
C35 C34 C38 F4B . . . . -74.6(14) ?
C33 C34 C38 F6B . . . . -138.1(11) ?
C35 C34 C38 F6B . . . . 42.4(11) ?
C33 C34 C38 F6 . . . . 138.2(5) ?
C35 C34 C38 F6 . . . . -41.3(6) ?
C33 C34 C38 F4A . . . . -59.0(7) ?
C35 C34 C38 F4A . . . . 121.5(7) ?
C35 C36 C39 F9 . . . . -111.1(13) ?
C31 C36 C39 F9 . . . . 69.2(13) ?
C35 C36 C39 F7A . . . . 22.1(14) ?
C31 C36 C39 F7A . . . . -157.6(14) ?
C35 C36 C39 F8A . . . . 142.6(14) ?
C31 C36 C39 F8A . . . . -37.1(15) ?
C35 C36 C39 F8 . . . . 126.3(15) ?
C31 C36 C39 F8 . . . . -53.4(15) ?
C35 C36 C39 F7 . . . . 8.4(14) ?
C31 C36 C39 F7 . . . . -171.3(14) ?
C35 C36 C39 F9A . . . . -97.5(13) ?
C31 C36 C39 F9A . . . . 82.8(13) ?
C1 N1 C41 C46 . . . . -105.9(3) ?
C3 N1 C41 C46 . . . . 82.9(3) ?
C1 N1 C41 C42 . . . . 76.3(3) ?
C3 N1 C41 C42 . . . . -94.8(3) ?
C46 C41 C42 C43 . . . . 2.4(4) ?
N1 C41 C42 C43 . . . . -180.0(2) ?
C46 C41 C42 C47 . . . . -177.0(3) ?
N1 C41 C42 C47 . . . . 0.6(4) ?
C41 C42 C43 C44 . . . . -0.4(4) ?
C47 C42 C43 C44 . . . . 179.0(3) ?
C42 C43 C44 C45 . . . . -1.4(5) ?
C43 C44 C45 C46 . . . . 1.2(5) ?
C44 C45 C46 C41 . . . . 0.7(4) ?
C44 C45 C46 C48 . . . . -177.8(3) ?
C42 C41 C46 C45 . . . . -2.5(4) ?
N1 C41 C46 C45 . . . . 179.8(2) ?
C42 C41 C46 C48 . . . . 176.0(2) ?
N1 C41 C46 C48 . . . . -1.7(4) ?
